data_7055599
loop_
_publ_author_name
'Faurie, Alexandre'
'Mallet, Charlotte'
'Allain, Magali'
'Skene, W. G.'
'Fr\`ere, Pierre'

_publ_section_title
;
 Topological and packing mode modification for solid-state emission
 enhancement of bis(perfluorostyryl)furan derivatives
;
_journal_issue 8
_journal_name_full 'New J. Chem.'
_journal_page_first 6728
_journal_paper_doi 10.1039/C5NJ03561A
_journal_volume 40
_journal_year 2016
_chemical_absolute_configuration unk
_chemical_formula_moiety 'C14 H4 F5 N1 O2'
_chemical_formula_sum 'C14 H4 F5 N O2'
_chemical_formula_weight 313.18
_space_group_IT_number 4
_symmetry_cell_setting monoclinic
_symmetry_space_group_name_Hall 'P 2yb'
_symmetry_space_group_name_H-M 'P 1 21 1'
_atom_sites_solution_hydrogens geom
_atom_sites_solution_primary direct
_atom_sites_solution_secondary difmap
_audit_creation_date 2013-04-11T16:33:22-00:00
_audit_creation_method 'WinGX routine CIF_UPDATE'
_audit_update_record
;
2014-11-07 deposited with the CCDC.
2016-06-01 downloaded from the CCDC.
;
_cell_angle_alpha 90
_cell_angle_beta 91.00(2)
_cell_angle_gamma 90
_cell_formula_units_Z 4
_cell_length_a 7.414(2)
_cell_length_b 12.582(1)
_cell_length_c 13.338(2)
_cell_measurement_reflns_used 4867
_cell_measurement_temperature 293(2)
_cell_measurement_theta_max 27.52
_cell_measurement_theta_min 3.17
_cell_volume 1244.0(4)
_computing_cell_refinement 'Dirax/lsq (Duisenberg & Schreurs, 1989-2000)'
_computing_data_collection 'Collect (Nonius BV, 1997-2000)'
_computing_data_reduction 'EvalCCD (Duisenberg & Schreurs 1990-2000)'
_computing_molecular_graphics 'DIAMOND 3.2i (Crystal Impact GbR 2005)'
_computing_publication_material 'WinGX publication routines (Farrugia, 1999)'
_computing_structure_refinement 'SHELXL-97 (Sheldrick, 1997)'
_computing_structure_solution 'SHELXS-97 (Sheldrick, 1997)'
_diffrn_ambient_temperature 293(2)
_diffrn_detector_area_resol_mean 9
_diffrn_measured_fraction_theta_full 0.983
_diffrn_measured_fraction_theta_max 0.983
_diffrn_measurement_device_type KappaCCD
_diffrn_measurement_method CCD
_diffrn_radiation_monochromator 'horizontally mounted graphite crystal'
_diffrn_radiation_probe x-ray
_diffrn_radiation_type MoK\a
_diffrn_radiation_wavelength 0.71073
_diffrn_reflns_av_R_equivalents 0.0706
_diffrn_reflns_limit_h_max 9
_diffrn_reflns_limit_h_min -9
_diffrn_reflns_limit_k_max 15
_diffrn_reflns_limit_k_min -16
_diffrn_reflns_limit_l_max 17
_diffrn_reflns_limit_l_min -17
_diffrn_reflns_number 12916
_diffrn_reflns_theta_full 27.52
_diffrn_reflns_theta_max 27.52
_diffrn_reflns_theta_min 3.17
_exptl_absorpt_coefficient_mu 0.163
_exptl_absorpt_correction_T_max 0.989
_exptl_absorpt_correction_T_min 0.834
_exptl_absorpt_correction_type multi-scan
_exptl_absorpt_process_details
;
 '(SADABS (Sheldrick, Bruker, 2008))'
;
_exptl_crystal_colour colourless
_exptl_crystal_density_diffrn 1.672
_exptl_crystal_density_method 'not measured'
_exptl_crystal_description prism
_exptl_crystal_F_000 624
_exptl_crystal_size_max 0.3
_exptl_crystal_size_mid 0.14
_exptl_crystal_size_min 0.07
_refine_diff_density_max 0.319
_refine_diff_density_min -0.287
_refine_ls_abs_structure_details 'Flack H D (1983), Acta Cryst. A39, 876-881'
_refine_ls_extinction_method none
_refine_ls_goodness_of_fit_ref 1.033
_refine_ls_hydrogen_treatment constr
_refine_ls_matrix_type full
_refine_ls_number_parameters 397
_refine_ls_number_reflns 2942
_refine_ls_number_restraints 1
_refine_ls_restrained_S_all 1.033
_refine_ls_R_factor_all 0.1418
_refine_ls_R_factor_gt 0.0734
_refine_ls_shift/su_max 0
_refine_ls_structure_factor_coef Fsqd
_refine_ls_weighting_details 'calc w=1/[\s^2^(Fo^2^)+(0.0871P)^2^+1.5846P] where P=(Fo^2^+2Fc^2^)/3'
_refine_ls_weighting_scheme calc
_refine_ls_wR_factor_gt 0.1706
_refine_ls_wR_factor_ref 0.2047
_reflns_number_gt 1697
_reflns_number_total 2942
_reflns_threshold_expression >2sigma(I)
_cod_data_source_file c5nj03561a2.cif
_cod_data_source_block sads1s3
_cod_depositor_comments 'Adding full bibliography for 7055598--7055600.cif.'
_cod_database_code 7055599

loop_
_symmetry_equiv_pos_as_xyz
'x, y, z'
'-x, y+1/2, -z'

loop_
_atom_site_label
_atom_site_type_symbol
_atom_site_fract_x
_atom_site_fract_y
_atom_site_fract_z
_atom_site_U_iso_or_equiv
_atom_site_adp_type
_atom_site_occupancy
_atom_site_calc_flag
_atom_site_refinement_flags
C1 C 0.224(2) 0.1424(11) 0.3147(9) 0.090(4) Uani 1 d .
H1 H 0.1927 0.1555 0.248 0.108 Uiso 1 calc R
C2 C 0.0770(15) 0.1344(8) 0.3861(7) 0.065(3) Uani 1 d .
C3 C -0.1043(17) 0.1412(8) 0.3755(8) 0.077(3) Uani 1 d .
H3 H -0.1671 0.1523 0.3155 0.092 Uiso 1 calc R
C4 C -0.1810(13) 0.1289(7) 0.4683(7) 0.057(2) Uani 1 d .
H4 H -0.3029 0.1299 0.4835 0.068 Uiso 1 calc R
C5 C -0.0379(10) 0.1149(7) 0.5331(6) 0.0476(19) Uani 1 d .
C6 C -0.0359(11) 0.0986(7) 0.6395(6) 0.0457(18) Uani 1 d .
H6 H -0.1479 0.0955 0.6697 0.055 Uiso 1 calc R
C7 C 0.1112(11) 0.0871(6) 0.7018(6) 0.0455(18) Uani 1 d .
C8 C 0.2903(12) 0.1000(7) 0.6670(5) 0.0459(19) Uani 1 d .
C9 C 0.0953(10) 0.0553(6) 0.8071(6) 0.0453(19) Uani 1 d .
C10 C 0.0165(11) -0.0371(8) 0.8356(6) 0.056(2) Uani 1 d .
C11 C 0.0040(13) -0.0702(8) 0.9354(7) 0.061(2) Uani 1 d .
C12 C 0.0732(13) -0.0040(9) 1.0083(8) 0.067(3) Uani 1 d .
C13 C 0.1599(12) 0.0918(9) 0.9830(6) 0.059(2) Uani 1 d .
C14 C 0.1673(11) 0.1174(6) 0.8851(6) 0.0455(18) Uani 1 d .
C15 C 0.3786(13) 0.7816(9) -0.1666(6) 0.063(2) Uani 1 d .
H15 H 0.3887 0.7926 -0.2353 0.075 Uiso 1 calc R
C16 C 0.4565(11) 0.8628(7) -0.0986(5) 0.050(2) Uani 1 d .
C17 C 0.5340(12) 0.9534(8) -0.1188(6) 0.053(2) Uani 1 d .
H17 H 0.5525 0.9817 -0.1822 0.063 Uiso 1 calc R
C18 C 0.5862(11) 1.0021(7) -0.0225(6) 0.050(2) Uani 1 d .
H18 H 0.6465 1.0659 -0.0113 0.06 Uiso 1 calc R
C19 C 0.5251(10) 0.9312(6) 0.0465(5) 0.0432(18) Uani 1 d .
C20 C 0.5379(10) 0.9352(6) 0.1535(5) 0.0417(17) Uani 1 d .
H20 H 0.6024 0.992 0.1807 0.05 Uiso 1 calc R
C21 C 0.4659(9) 0.8648(6) 0.2213(5) 0.0393(16) Uani 1 d .
C22 C 0.3521(11) 0.7765(7) 0.1891(5) 0.0438(19) Uani 1 d .
C23 C 0.5080(9) 0.8734(6) 0.3288(5) 0.0407(16) Uani 1 d .
C24 C 0.3713(9) 0.8743(7) 0.3999(5) 0.0435(17) Uani 1 d .
C25 C 0.4045(10) 0.8759(7) 0.5005(5) 0.0419(17) Uani 1 d .
C26 C 0.5828(11) 0.8765(7) 0.5349(5) 0.0479(18) Uani 1 d .
C27 C 0.7190(10) 0.8745(7) 0.4700(6) 0.0449(17) Uani 1 d .
C28 C 0.6816(9) 0.8720(7) 0.3665(5) 0.0436(17) Uani 1 d .
F1 F -0.0535(9) -0.1058(5) 0.7660(4) 0.0869(19) Uani 1 d .
F2 F -0.0721(9) -0.1595(5) 0.9615(5) 0.091(2) Uani 1 d .
F3 F 0.0633(9) -0.0299(6) 1.1079(4) 0.096(2) Uani 1 d .
F4 F 0.2330(9) 0.1517(5) 1.0567(4) 0.0860(19) Uani 1 d .
F5 F 0.2481(8) 0.2095(4) 0.8623(4) 0.0733(16) Uani 1 d .
F6 F 0.1968(5) 0.8742(5) 0.3664(3) 0.0647(14) Uani 1 d .
F7 F 0.2698(6) 0.8812(5) 0.5666(3) 0.0670(14) Uani 1 d .
F8 F 0.6197(7) 0.8799(5) 0.6347(3) 0.0669(14) Uani 1 d .
F9 F 0.8916(6) 0.8698(5) 0.5040(4) 0.0635(13) Uani 1 d .
F10 F 0.8216(5) 0.8678(5) 0.3056(3) 0.0650(14) Uani 1 d .
N1 N 0.4403(11) 0.1076(7) 0.6449(6) 0.065(2) Uani 1 d .
N2 N 0.2629(11) 0.7057(7) 0.1685(6) 0.067(2) Uani 1 d .
O1 O 0.1213(7) 0.1198(5) 0.4841(4) 0.0518(14) Uani 1 d .
O2 O 0.3837(16) 0.1334(8) 0.3358(7) 0.106(3) Uani 1 d .
O3 O 0.4464(7) 0.8426(4) 0.0025(4) 0.0478(13) Uani 1 d .
O4 O 0.3024(11) 0.7017(6) -0.1394(5) 0.075(2) Uani 1 d .

loop_
_atom_site_aniso_label
_atom_site_aniso_U_11
_atom_site_aniso_U_22
_atom_site_aniso_U_33
_atom_site_aniso_U_23
_atom_site_aniso_U_13
_atom_site_aniso_U_12
C1 0.135(11) 0.083(8) 0.053(6) 0.016(5) 0.031(7) 0.003(9)
C2 0.097(8) 0.048(5) 0.049(5) -0.002(4) -0.020(5) 0.011(5)
C3 0.111(9) 0.059(6) 0.059(6) 0.001(5) -0.031(6) -0.003(6)
C4 0.065(5) 0.048(5) 0.058(5) 0.002(4) -0.001(4) 0.009(4)
C5 0.048(4) 0.053(5) 0.041(4) 0.004(4) -0.009(3) 0.000(4)
C6 0.051(4) 0.046(4) 0.040(4) -0.006(4) -0.002(3) -0.005(4)
C7 0.051(4) 0.037(4) 0.049(4) 0.001(4) 0.001(4) 0.009(4)
C8 0.058(5) 0.050(5) 0.029(4) 0.005(3) -0.004(3) -0.006(4)
C9 0.037(4) 0.049(5) 0.050(4) 0.006(4) 0.001(3) -0.001(4)
C10 0.046(5) 0.066(6) 0.057(5) 0.008(5) -0.008(4) -0.006(4)
C11 0.058(5) 0.061(6) 0.064(6) 0.018(5) -0.003(5) -0.003(5)
C12 0.058(6) 0.078(7) 0.065(6) 0.033(5) 0.013(5) 0.027(5)
C13 0.059(5) 0.078(7) 0.039(4) 0.001(5) 0.008(4) 0.013(5)
C14 0.056(4) 0.031(4) 0.049(5) 0.003(3) 0.005(4) 0.006(4)
C15 0.077(6) 0.074(7) 0.036(4) 0.003(4) -0.015(4) -0.002(6)
C16 0.057(5) 0.060(6) 0.035(4) 0.004(4) 0.005(3) 0.012(5)
C17 0.060(5) 0.062(6) 0.036(4) 0.009(4) 0.007(4) 0.005(5)
C18 0.055(5) 0.047(5) 0.047(4) 0.013(4) -0.003(4) -0.002(4)
C19 0.047(4) 0.041(4) 0.041(4) 0.004(3) -0.006(3) -0.003(4)
C20 0.045(4) 0.033(4) 0.047(4) -0.008(3) -0.005(3) -0.008(3)
C21 0.037(4) 0.043(4) 0.037(4) -0.008(3) -0.006(3) -0.001(4)
C22 0.056(5) 0.050(5) 0.026(3) -0.004(3) 0.002(3) 0.001(4)
C23 0.040(4) 0.025(3) 0.057(4) -0.002(4) -0.002(3) -0.003(3)
C24 0.039(4) 0.048(4) 0.044(4) -0.017(4) -0.008(3) -0.004(4)
C25 0.047(4) 0.052(4) 0.027(3) -0.007(4) 0.003(3) 0.001(4)
C26 0.069(5) 0.040(4) 0.035(4) -0.006(4) -0.007(3) -0.004(4)
C27 0.044(4) 0.045(4) 0.045(4) -0.004(4) -0.011(3) 0.000(4)
C28 0.041(4) 0.040(4) 0.049(4) 0.002(4) 0.005(3) -0.002(4)
F1 0.102(4) 0.075(4) 0.082(4) 0.002(3) -0.021(3) -0.031(4)
F2 0.094(4) 0.075(4) 0.105(5) 0.040(4) 0.005(3) -0.016(4)
F3 0.108(5) 0.119(5) 0.061(3) 0.037(4) 0.011(3) 0.021(4)
F4 0.119(5) 0.087(4) 0.052(3) -0.017(3) -0.011(3) 0.011(4)
F5 0.098(4) 0.061(4) 0.061(3) -0.007(3) 0.002(3) -0.022(3)
F6 0.038(2) 0.104(4) 0.053(3) -0.015(3) 0.0017(19) 0.000(3)
F7 0.066(3) 0.083(4) 0.052(3) -0.017(3) 0.016(2) -0.011(3)
F8 0.092(4) 0.075(3) 0.033(2) -0.006(2) -0.012(2) -0.008(3)
F9 0.053(3) 0.074(3) 0.063(3) -0.009(3) -0.021(2) 0.003(3)
F10 0.040(2) 0.096(4) 0.059(3) -0.017(3) 0.002(2) 0.001(3)
N1 0.060(5) 0.077(6) 0.058(4) 0.000(4) 0.004(4) -0.008(4)
N2 0.072(5) 0.068(5) 0.062(5) -0.012(4) 0.006(4) -0.034(5)
O1 0.056(3) 0.055(4) 0.044(3) 0.003(3) -0.005(3) -0.002(3)
O2 0.128(8) 0.099(7) 0.091(6) 0.012(5) 0.046(6) 0.002(7)
O3 0.058(3) 0.053(3) 0.031(3) -0.003(2) -0.006(2) -0.004(3)
O4 0.111(6) 0.065(5) 0.049(4) -0.011(3) -0.011(4) -0.009(4)

loop_
_atom_type_symbol
_atom_type_description
_atom_type_scat_dispersion_real
_atom_type_scat_dispersion_imag
_atom_type_scat_source
C C 0.0033 0 'International Tables Vol C Tables 4.2.6.8 and 6.1.1.4'
H H 0 0 'International Tables Vol C Tables 4.2.6.8 and 6.1.1.4'
F F 0.0171 0 'International Tables Vol C Tables 4.2.6.8 and 6.1.1.4'
N N 0.0061 0 'International Tables Vol C Tables 4.2.6.8 and 6.1.1.4'
O O 0.0106 0 'International Tables Vol C Tables 4.2.6.8 and 6.1.1.4'

loop_
_geom_angle_atom_site_label_1
_geom_angle_atom_site_label_2
_geom_angle_atom_site_label_3
_geom_angle
O2 C1 C2 125.1(11)
O2 C1 H1 117.5
C2 C1 H1 117.5
C3 C2 O1 109.5(9)
C3 C2 C1 132.6(10)
O1 C2 C1 117.9(10)
C2 C3 C4 108.9(9)
C2 C3 H3 125.6
C4 C3 H3 125.6
C5 C4 C3 104.7(9)
C5 C4 H4 127.7
C3 C4 H4 127.7
O1 C5 C4 111.1(7)
O1 C5 C6 119.2(6)
C4 C5 C6 129.6(8)
C7 C6 C5 127.7(7)
C7 C6 H6 116.2
C5 C6 H6 116.2
C6 C7 C8 121.9(7)
C6 C7 C9 122.3(7)
C8 C7 C9 115.8(7)
N1 C8 C7 175.2(8)
C10 C9 C14 115.5(7)
C10 C9 C7 122.9(8)
C14 C9 C7 121.5(7)
C9 C10 F1 120.8(7)
C9 C10 C11 123.8(9)
F1 C10 C11 115.4(8)
F2 C11 C12 119.4(9)
F2 C11 C10 123.0(10)
C12 C11 C10 117.6(9)
F3 C12 C11 121.1(10)
F3 C12 C13 117.8(10)
C11 C12 C13 121.1(8)
F4 C13 C14 123.5(9)
F4 C13 C12 119.0(8)
C14 C13 C12 117.5(9)
F5 C14 C13 116.8(8)
F5 C14 C9 118.7(7)
C13 C14 C9 124.5(8)
O4 C15 C16 124.7(8)
O4 C15 H15 117.7
C16 C15 H15 117.7
C17 C16 O3 113.3(8)
C17 C16 C15 130.2(8)
O3 C16 C15 116.6(8)
C16 C17 C18 107.1(7)
C16 C17 H17 126.5
C18 C17 H17 126.5
C19 C18 C17 103.4(7)
C19 C18 H18 128.3
C17 C18 H18 128.3
C18 C19 O3 112.5(7)
C18 C19 C20 129.3(8)
O3 C19 C20 118.1(6)
C21 C20 C19 127.7(7)
C21 C20 H20 116.1
C19 C20 H20 116.1
C20 C21 C22 121.7(6)
C20 C21 C23 121.0(6)
C22 C21 C23 117.2(6)
N2 C22 C21 176.8(8)
C28 C23 C24 115.9(6)
C28 C23 C21 122.6(6)
C24 C23 C21 121.3(6)
C25 C24 F6 118.6(6)
C25 C24 C23 123.3(6)
F6 C24 C23 118.2(6)
F7 C25 C24 121.6(7)
F7 C25 C26 119.7(6)
C24 C25 C26 118.6(7)
C27 C26 F8 119.6(7)
C27 C26 C25 120.6(7)
F8 C26 C25 119.9(7)
C26 C27 F9 120.2(7)
C26 C27 C28 119.8(7)
F9 C27 C28 119.9(7)
F10 C28 C23 120.9(6)
F10 C28 C27 117.3(6)
C23 C28 C27 121.8(6)
C2 O1 C5 105.8(7)
C16 O3 C19 103.7(6)

loop_
_geom_bond_atom_site_label_1
_geom_bond_atom_site_label_2
_geom_bond_distance
C1 O2 1.219(16)
C1 C2 1.462(17)
C1 H1 0.93
C2 C3 1.352(15)
C2 O1 1.353(10)
C3 C4 1.380(14)
C3 H3 0.93
C4 C5 1.368(12)
C4 H4 0.93
C5 O1 1.361(10)
C5 C6 1.434(11)
C6 C7 1.367(11)
C6 H6 0.93
C7 C8 1.423(12)
C7 C9 1.467(11)
C8 N1 1.159(11)
C9 C10 1.358(12)
C9 C14 1.399(11)
C10 F1 1.364(10)
C10 C11 1.400(13)
C11 F2 1.308(11)
C11 C12 1.372(15)
C12 F3 1.372(11)
C12 C13 1.410(15)
C13 F4 1.345(11)
C13 C14 1.348(11)
C14 F5 1.342(9)
C15 O4 1.212(12)
C15 C16 1.478(13)
C15 H15 0.93
C16 C17 1.306(13)
C16 O3 1.376(9)
C17 C18 1.468(12)
C17 H17 0.93
C18 C19 1.364(11)
C18 H18 0.93
C19 O3 1.384(9)
C19 C20 1.430(11)
C20 C21 1.380(10)
C20 H20 0.93
C21 C22 1.455(11)
C21 C23 1.465(10)
C22 N2 1.140(10)
C23 C28 1.374(10)
C23 C24 1.400(10)
C24 C25 1.360(9)
C24 F6 1.362(8)
C25 F7 1.345(8)
C25 C26 1.392(10)
C26 C27 1.341(11)
C26 F8 1.356(8)
C27 F9 1.351(9)
C27 C28 1.404(10)
C28 F10 1.329(8)
